data_1508292
loop_
_publ_author_name
'Bhargava Rao, Billa'
'Wei, Jun-Ru'
'Lin, Chih-Hsiu'

_publ_section_title
;
 New synthetic routes to Z-shape functionalized perylenes.
;
_journal_issue 14
_journal_name_full 'Organic letters'
_journal_page_first 3640
_journal_page_last 3643
_journal_paper_doi 10.1021/ol3014667
_journal_volume 14
_journal_year 2012
_chemical_formula_moiety 'C44 H48 N4 O2'
_chemical_formula_sum 'C44 H48 N4 O2'
_chemical_formula_weight 664.86
_chemical_name_systematic
;
 ?
;
_space_group_IT_number 15
_symmetry_cell_setting monoclinic
_symmetry_space_group_name_Hall '-C 2yc'
_symmetry_space_group_name_H-M 'C 1 2/c 1'
_atom_sites_solution_hydrogens geom
_atom_sites_solution_primary direct
_atom_sites_solution_secondary difmap
_cell_angle_alpha 90
_cell_angle_beta 92.385(2)
_cell_angle_gamma 90
_cell_formula_units_Z 4
_cell_length_a 41.6679(13)
_cell_length_b 6.9812(2)
_cell_length_c 12.1463(3)
_cell_measurement_reflns_used 3509
_cell_measurement_temperature 100.00(10)
_cell_measurement_theta_max 26.34
_cell_measurement_theta_min 2.94
_cell_volume 3530.20(17)
_computing_cell_refinement 'Bruker SMART'
_computing_data_collection 'Bruker SMART'
_computing_data_reduction 'Bruker SAINT'
_computing_molecular_graphics 'Ortep-3 for Windows (Farrugia, 1997)'
_computing_publication_material 'WinGX publication routines (Farrugia, 1999)'
_computing_structure_refinement 'SHELXL-97 (Sheldrick, 1997)'
_computing_structure_solution 'SIR92 (A. Altomare,G. Cascarano,C. Giacovazzo and A. Gualardi, 1993)'
_diffrn_ambient_temperature 100.00(10)
_diffrn_measured_fraction_theta_full 0.999
_diffrn_measured_fraction_theta_max 0.999
_diffrn_measurement_device_type 'CCD area detector'
_diffrn_measurement_method 'phi and omega scans'
_diffrn_radiation_monochromator graphite
_diffrn_radiation_type MoK\a
_diffrn_radiation_wavelength 0.71073
_diffrn_reflns_av_R_equivalents 0.025
_diffrn_reflns_av_unetI/netI 0.0235
_diffrn_reflns_limit_h_max 48
_diffrn_reflns_limit_h_min -49
_diffrn_reflns_limit_k_max 8
_diffrn_reflns_limit_k_min -8
_diffrn_reflns_limit_l_max 14
_diffrn_reflns_limit_l_min -14
_diffrn_reflns_number 12356
_diffrn_reflns_theta_full 25.03
_diffrn_reflns_theta_max 25.03
_diffrn_reflns_theta_min 0.98
_exptl_absorpt_coefficient_mu 0.077
_exptl_absorpt_correction_T_max 0.9922
_exptl_absorpt_correction_T_min 0.9908
_exptl_absorpt_correction_type multi-scan
_exptl_absorpt_process_details 'Bruker SADABS, 1996'
_exptl_crystal_colour red
_exptl_crystal_density_diffrn 1.251
_exptl_crystal_density_meas 0
_exptl_crystal_density_method 'not measured'
_exptl_crystal_description prism
_exptl_crystal_F_000 1424
_exptl_crystal_size_max 0.14
_exptl_crystal_size_mid 0.1
_exptl_crystal_size_min 0.1
_refine_diff_density_max 0.502
_refine_diff_density_min -0.413
_refine_diff_density_rms 0.137
_refine_ls_extinction_coef 0.0082(7)
_refine_ls_extinction_expression Fc^*^=kFc[1+0.001xFc^2^\l^3^/sin(2\q)]^-1/4^
_refine_ls_extinction_method SHELXL
_refine_ls_goodness_of_fit_ref 1.111
_refine_ls_hydrogen_treatment refall
_refine_ls_matrix_type full
_refine_ls_number_parameters 323
_refine_ls_number_reflns 3121
_refine_ls_number_restraints 0
_refine_ls_restrained_S_all 1.111
_refine_ls_R_factor_all 0.0548
_refine_ls_R_factor_gt 0.0426
_refine_ls_shift/su_max 0.001
_refine_ls_shift/su_mean 0
_refine_ls_structure_factor_coef Fsqd
_refine_ls_weighting_details 'calc w=1/[\s^2^(Fo^2^)+(0.0774P)^2^+0.4930P] where P=(Fo^2^+2Fc^2^)/3'
_refine_ls_weighting_scheme calc
_refine_ls_wR_factor_gt 0.1089
_refine_ls_wR_factor_ref 0.1248
_reflns_number_gt 2543
_reflns_number_total 3121
_reflns_threshold_expression >2sigma(I)
_cod_data_source_file ol3014667_si_004.cif
_cod_data_source_block i11469
_cod_depositor_comments
;
The following automatic conversions were performed:

'_symmetry_cell_setting' value 'Monoclinic' changed to 'monoclinic'
according to /home/saulius/struct/CIF-dictionaries/cif_core.dic
dictionary named 'cif_core.dic' version 2.4.2 from 2011-04-26.

Automatic conversion script
Id: cif_fix_values 1891 2012-01-12 08:04:46Z andrius 

 Adding full bibliography for 1508292.cif.
;
_cod_original_sg_symbol_H-M C2/c
_cod_database_code 1508292

loop_
_symmetry_equiv_pos_as_xyz
'x, y, z'
'-x, y, -z+1/2'
'x+1/2, y+1/2, z'
'-x+1/2, y+1/2, -z+1/2'
'-x, -y, -z'
'x, -y, z-1/2'
'-x+1/2, -y+1/2, -z'
'x+1/2, -y+1/2, z-1/2'

loop_
_atom_site_label
_atom_site_type_symbol
_atom_site_fract_x
_atom_site_fract_y
_atom_site_fract_z
_atom_site_U_iso_or_equiv
_atom_site_adp_type
_atom_site_occupancy
_atom_site_symmetry_multiplicity
_atom_site_calc_flag
O13 O 0.58304(2) 0.43259(13) 0.30790(7) 0.0223(3) Uani 1 1 d
N7 N 0.59761(3) 0.08231(18) 0.43722(10) 0.0294(3) Uani 1 1 d
N8 N 0.56126(3) 0.13866(19) 0.72065(10) 0.0345(4) Uani 1 1 d
C1 C 0.52128(3) 0.27263(18) 0.34612(11) 0.0194(3) Uani 1 1 d
C2 C 0.53995(3) 0.21626(19) 0.43805(11) 0.0202(3) Uani 1 1 d
C3 C 0.52650(3) 0.20786(19) 0.54419(11) 0.0216(3) Uani 1 1 d
C4 C 0.49469(3) 0.24614(19) 0.55635(11) 0.0222(3) Uani 1 1 d
C5 C 0.47456(3) 0.28399(19) 0.46395(11) 0.0209(3) Uani 1 1 d
C6 C 0.48728(3) 0.28957(19) 0.35689(11) 0.0192(3) Uani 1 1 d
C7 C 0.57249(3) 0.1495(2) 0.43328(11) 0.0226(3) Uani 1 1 d
C8 C 0.54648(3) 0.1664(2) 0.64040(11) 0.0242(3) Uani 1 1 d
C9 C 0.44155(3) 0.3166(2) 0.47479(11) 0.0231(3) Uani 1 1 d
C10 C 0.53379(3) 0.31212(19) 0.23721(11) 0.0197(3) Uani 1 1 d
C11 C 0.56536(3) 0.36858(19) 0.22013(11) 0.0203(3) Uani 1 1 d
C12 C 0.42231(3) 0.3632(2) 0.38625(11) 0.0237(3) Uani 1 1 d
C14 C 0.61728(3) 0.4532(2) 0.29800(12) 0.0279(4) Uani 1 1 d
C15 C 0.63177(3) 0.5194(2) 0.40678(12) 0.0272(4) Uani 1 1 d
C16 C 0.66780(4) 0.4865(3) 0.41319(13) 0.0311(4) Uani 1 1 d
C17 C 0.68454(4) 0.5663(2) 0.51653(13) 0.0298(4) Uani 1 1 d
C18 C 0.71905(4) 0.4985(3) 0.53149(13) 0.0309(4) Uani 1 1 d
C19 C 0.73711(4) 0.5771(2) 0.63255(13) 0.0300(4) Uani 1 1 d
C20 C 0.77107(4) 0.4994(2) 0.64639(13) 0.0304(4) Uani 1 1 d
C21 C 0.79015(4) 0.5771(2) 0.74564(14) 0.0315(4) Uani 1 1 d
C22 C 0.82390(4) 0.4963(3) 0.75781(14) 0.0362(4) Uani 1 1 d
C23 C 0.84350(5) 0.5739(3) 0.85583(17) 0.0438(5) Uani 1 1 d
H4 H 0.4856(4) 0.244(2) 0.6295(13) 0.029(4) Uiso 1 1 d
H9 H 0.4327(3) 0.310(2) 0.5477(13) 0.025(4) Uiso 1 1 d
H12 H 0.3993(4) 0.393(2) 0.3963(13) 0.028(4) Uiso 1 1 d
H14A H 0.6206(4) 0.548(3) 0.2380(14) 0.038(5) Uiso 1 1 d
H14B H 0.6256(4) 0.324(3) 0.2800(13) 0.032(4) Uiso 1 1 d
H15A H 0.6215(4) 0.447(2) 0.4651(13) 0.026(4) Uiso 1 1 d
H15B H 0.6270(3) 0.651(2) 0.4164(12) 0.024(4) Uiso 1 1 d
H16A H 0.6710(4) 0.345(3) 0.4117(13) 0.031(4) Uiso 1 1 d
H16B H 0.6774(4) 0.543(3) 0.3495(15) 0.042(5) Uiso 1 1 d
H17A H 0.6840(4) 0.705(3) 0.5150(14) 0.040(5) Uiso 1 1 d
H17B H 0.6727(4) 0.528(3) 0.5809(15) 0.038(4) Uiso 1 1 d
H18A H 0.7193(4) 0.356(3) 0.5353(12) 0.030(4) Uiso 1 1 d
H18B H 0.7302(4) 0.531(2) 0.4643(15) 0.037(5) Uiso 1 1 d
H19A H 0.7243(4) 0.548(2) 0.7000(14) 0.036(4) Uiso 1 1 d
H19B H 0.7377(4) 0.718(3) 0.6279(13) 0.038(5) Uiso 1 1 d
H20A H 0.7702(4) 0.357(3) 0.6523(13) 0.035(4) Uiso 1 1 d
H20B H 0.7831(4) 0.524(3) 0.5808(15) 0.040(5) Uiso 1 1 d
H21A H 0.7786(4) 0.546(3) 0.8140(16) 0.043(5) Uiso 1 1 d
H21B H 0.7909(4) 0.716(3) 0.7387(13) 0.038(5) Uiso 1 1 d
H22A H 0.8222(4) 0.353(3) 0.7634(15) 0.049(5) Uiso 1 1 d
H22B H 0.8353(4) 0.527(3) 0.6904(16) 0.048(5) Uiso 1 1 d
H23A H 0.8451(5) 0.711(3) 0.8511(17) 0.060(6) Uiso 1 1 d
H23B H 0.8671(5) 0.521(3) 0.8600(17) 0.064(6) Uiso 1 1 d
H23C H 0.8337(5) 0.545(3) 0.9267(18) 0.062(6) Uiso 1 1 d

loop_
_atom_site_aniso_label
_atom_site_aniso_U_11
_atom_site_aniso_U_22
_atom_site_aniso_U_33
_atom_site_aniso_U_23
_atom_site_aniso_U_13
_atom_site_aniso_U_12
O13 0.0211(5) 0.0246(5) 0.0215(5) -0.0003(4) 0.0029(4) -0.0012(4)
N7 0.0315(7) 0.0287(7) 0.0275(7) 0.0010(5) -0.0035(5) 0.0001(6)
N8 0.0490(8) 0.0296(7) 0.0245(7) 0.0022(6) -0.0041(6) -0.0006(6)
C1 0.0260(7) 0.0126(6) 0.0197(7) -0.0014(5) 0.0028(5) -0.0016(5)
C2 0.0252(7) 0.0153(7) 0.0201(7) -0.0012(5) 0.0022(5) -0.0029(5)
C3 0.0310(8) 0.0153(7) 0.0184(7) 0.0005(5) 0.0006(6) -0.0041(5)
C4 0.0322(8) 0.0165(7) 0.0181(7) -0.0012(6) 0.0044(6) -0.0049(6)
C5 0.0290(7) 0.0139(7) 0.0200(7) -0.0006(5) 0.0042(6) -0.0037(5)
C6 0.0249(7) 0.0126(6) 0.0203(7) -0.0005(5) 0.0036(5) -0.0024(5)
C7 0.0304(8) 0.0193(7) 0.0181(7) 0.0010(6) -0.0010(6) -0.0033(6)
C8 0.0323(8) 0.0193(7) 0.0213(7) -0.0004(6) 0.0029(6) -0.0035(6)
C9 0.0285(8) 0.0214(7) 0.0198(7) -0.0022(6) 0.0083(6) -0.0045(6)
C10 0.0245(7) 0.0148(7) 0.0200(7) -0.0010(5) 0.0039(5) 0.0023(5)
C11 0.0243(7) 0.0165(7) 0.0202(7) 0.0022(6) 0.0019(5) 0.0029(5)
C12 0.0253(7) 0.0216(7) 0.0245(7) -0.0033(6) 0.0056(6) -0.0028(6)
C14 0.0200(7) 0.0363(9) 0.0278(8) -0.0005(7) 0.0067(6) -0.0007(6)
C15 0.0227(8) 0.0304(9) 0.0288(8) -0.0033(7) 0.0051(6) -0.0023(6)
C16 0.0254(8) 0.0388(10) 0.0294(8) -0.0014(7) 0.0057(6) -0.0007(7)
C17 0.0251(8) 0.0297(9) 0.0348(9) -0.0035(7) 0.0035(7) -0.0026(6)
C18 0.0260(8) 0.0348(10) 0.0320(8) -0.0012(7) 0.0037(7) -0.0015(7)
C19 0.0253(8) 0.0282(9) 0.0365(9) -0.0018(7) 0.0011(7) -0.0034(6)
C20 0.0272(8) 0.0327(9) 0.0314(8) -0.0014(7) 0.0026(7) -0.0011(7)
C21 0.0296(8) 0.0285(9) 0.0365(9) -0.0008(7) 0.0008(7) -0.0025(7)
C22 0.0290(9) 0.0395(10) 0.0397(9) -0.0036(8) -0.0017(7) -0.0010(7)
C23 0.0409(10) 0.0418(11) 0.0478(11) -0.0042(9) -0.0090(8) -0.0059(8)

loop_
_atom_type_symbol
_atom_type_description
_atom_type_scat_dispersion_real
_atom_type_scat_dispersion_imag
_atom_type_scat_source
O O 0.0106 0.006 'International Tables Vol C Tables 4.2.6.8 and 6.1.1.4'
N N 0.0061 0.0033 'International Tables Vol C Tables 4.2.6.8 and 6.1.1.4'
C C 0.0033 0.0016 'International Tables Vol C Tables 4.2.6.8 and 6.1.1.4'
H H 0 0 'International Tables Vol C Tables 4.2.6.8 and 6.1.1.4'

loop_
_geom_angle_atom_site_label_1
_geom_angle_atom_site_label_2
_geom_angle_atom_site_label_3
_geom_angle
_geom_angle_site_symmetry_1
_geom_angle_site_symmetry_3
C11 O13 C14 118.49(10) . .
C2 C1 C6 118.17(12) . .
C2 C1 C10 124.67(12) . .
C6 C1 C10 117.15(12) . .
C1 C2 C3 120.60(12) . .
C1 C2 C7 123.81(12) . .
C3 C2 C7 115.42(12) . .
C4 C3 C2 120.56(12) . .
C4 C3 C8 118.93(12) . .
C2 C3 C8 120.47(12) . .
C3 C4 C5 120.17(12) . .
C3 C4 H4 120.7(9) . .
C5 C4 H4 119.1(9) . .
C4 C5 C9 120.80(12) . .
C4 C5 C6 120.28(13) . .
C9 C5 C6 118.92(13) . .
C10 C6 C5 119.75(12) 2_655 .
C10 C6 C1 121.06(12) 2_655 .
C5 C6 C1 119.19(13) . .
N7 C7 C2 172.98(15) . .
N8 C8 C3 176.22(15) . .
C12 C9 C5 120.91(12) . .
C12 C9 H9 119.9(9) . .
C5 C9 H9 119.2(9) . .
C11 C10 C6 117.78(12) . 2_655
C11 C10 C1 123.97(13) . .
C6 C10 C1 118.25(12) 2_655 .
O13 C11 C10 117.62(11) . .
O13 C11 C12 121.72(12) . 2_655
C10 C11 C12 120.64(12) . 2_655
C9 C12 C11 120.52(13) . 2_655
C9 C12 H12 119.6(9) . .
C11 C12 H12 119.8(9) 2_655 .
O13 C14 C15 108.65(11) . .
O13 C14 H14A 107.0(10) . .
C15 C14 H14A 112.2(10) . .
O13 C14 H14B 106.4(9) . .
C15 C14 H14B 110.0(9) . .
H14A C14 H14B 112.2(13) . .
C14 C15 C16 111.06(12) . .
C14 C15 H15A 107.8(9) . .
C16 C15 H15A 110.2(9) . .
C14 C15 H15B 109.1(9) . .
C16 C15 H15B 110.7(9) . .
H15A C15 H15B 107.9(13) . .
C17 C16 C15 114.01(13) . .
C17 C16 H16A 108.7(9) . .
C15 C16 H16A 106.4(9) . .
C17 C16 H16B 108.7(11) . .
C15 C16 H16B 109.7(11) . .
H16A C16 H16B 109.2(14) . .
C16 C17 C18 112.68(13) . .
C16 C17 H17A 110.0(10) . .
C18 C17 H17A 109.6(10) . .
C16 C17 H17B 109.3(10) . .
C18 C17 H17B 109.1(10) . .
H17A C17 H17B 105.9(14) . .
C19 C18 C17 114.85(13) . .
C19 C18 H18A 108.7(9) . .
C17 C18 H18A 108.9(9) . .
C19 C18 H18B 110.5(10) . .
C17 C18 H18B 107.9(10) . .
H18A C18 H18B 105.5(14) . .
C18 C19 C20 112.92(13) . .
C18 C19 H19A 108.7(9) . .
C20 C19 H19A 110.9(10) . .
C18 C19 H19B 109.2(9) . .
C20 C19 H19B 109.6(9) . .
H19A C19 H19B 105.2(14) . .
C21 C20 C19 114.57(13) . .
C21 C20 H20A 108.6(9) . .
C19 C20 H20A 109.1(9) . .
C21 C20 H20B 108.5(10) . .
C19 C20 H20B 110.7(10) . .
H20A C20 H20B 105.1(14) . .
C20 C21 C22 113.46(13) . .
C20 C21 H21A 109.1(10) . .
C22 C21 H21A 108.4(10) . .
C20 C21 H21B 107.7(10) . .
C22 C21 H21B 110.3(10) . .
H21A C21 H21B 107.8(14) . .
C23 C22 C21 114.26(15) . .
C23 C22 H22A 109.9(10) . .
C21 C22 H22A 107.9(10) . .
C23 C22 H22B 108.2(11) . .
C21 C22 H22B 108.4(11) . .
H22A C22 H22B 108.0(15) . .
C22 C23 H23A 110.2(12) . .
C22 C23 H23B 112.6(12) . .
H23A C23 H23B 106.8(17) . .
C22 C23 H23C 112.4(12) . .
H23A C23 H23C 106.9(18) . .
H23B C23 H23C 107.8(17) . .

loop_
_geom_bond_atom_site_label_1
_geom_bond_atom_site_label_2
_geom_bond_distance
_geom_bond_site_symmetry_2
O13 C11 1.3467(16) .
O13 C14 1.4440(16) .
N7 C7 1.1461(18) .
N8 C8 1.1474(18) .
C1 C2 1.3909(19) .
C1 C6 1.4329(19) .
C1 C10 1.4680(19) .
C2 C3 1.4281(18) .
C2 C7 1.4371(19) .
C3 C4 1.366(2) .
C3 C8 1.4358(19) .
C4 C5 1.3982(19) .
C4 H4 0.981(16) .
C5 C9 1.4059(19) .
C5 C6 1.4250(19) .
C6 C10 1.4208(19) 2_655
C9 C12 1.354(2) .
C9 H9 0.974(15) .
C10 C11 1.3968(19) .
C10 C6 1.4208(19) 2_655
C11 C12 1.4107(19) 2_655
C12 C11 1.4107(19) 2_655
C12 H12 0.995(16) .
C14 C15 1.503(2) .
C14 H14A 0.995(18) .
C14 H14B 0.991(18) .
C15 C16 1.517(2) .
C15 H15A 0.982(16) .
C15 H15B 0.949(16) .
C16 C17 1.516(2) .
C16 H16A 1.000(18) .
C16 H16B 0.969(19) .
C17 C18 1.517(2) .
C17 H17A 0.97(2) .
C17 H17B 0.980(18) .
C18 C19 1.516(2) .
C18 H18A 0.993(17) .
C18 H18B 0.984(18) .
C19 C20 1.518(2) .
C19 H19A 1.017(18) .
C19 H19B 0.986(19) .
C20 C21 1.516(2) .
C20 H20A 0.998(18) .
C20 H20B 0.973(19) .
C21 C22 1.516(2) .
C21 H21A 1.002(19) .
C21 H21B 0.976(19) .
C22 C23 1.515(2) .
C22 H22A 1.01(2) .
C22 H22B 0.987(19) .
C23 H23A 0.96(2) .
C23 H23B 1.05(2) .
C23 H23C 0.99(2) .
